data_4327770
loop_
_publ_author_name
'Agata Bia\/lo\'nska'
'Robert Bronisz'
'Miko\/laj F. Rudolf'
'Marek Weselski'

_publ_contact_author_address
;
Faculty of Chemistry
University of Wroc\/law
14. F. Joliot-Curie
50-383 Wroc\/law
Poland
;
_publ_contact_author_email 'bron@wchuwr.pl weselski@eto.wchuwr.pl'
_publ_section_title
;
 HS\\leftarrow\\rightarrowLS Transition in Iron(II) Two-Dimensional
 Coordination Networks Containing Tris(tetrazol-1-ylmethyl)methane As
 Triconnected Building Block
;
_journal_name_full 'Inorganic Chemistry'
_journal_page_first 237
_journal_page_last 245
_journal_paper_doi 10.1021/ic201535x
_journal_volume 51
_journal_year 2012
_chemical_formula_moiety 'Fe 2(C7 H10 N12), 2(B F4)'
_chemical_formula_sum 'C14 H20 B2 F8 Fe N24'
_chemical_formula_weight 754.01
_chemical_name_systematic
;
catena-(bis(\m~3~-bis[tris(tetrazol-1-ylmethyl)methane-
N4,N4',N4'')iron(ii) bis(tetrafluoroborate))
;
_space_group_IT_number 147
_symmetry_cell_setting trigonal
_symmetry_space_group_name_Hall '-P 3'
_symmetry_space_group_name_H-M 'P -3'
_atom_sites_solution_hydrogens geom
_atom_sites_solution_primary direct
_atom_sites_solution_secondary difmap
_audit_creation_method SHELXL-97
_cell_angle_alpha 90.00
_cell_angle_beta 90.00
_cell_angle_gamma 120.00
_cell_formula_units_Z 1
_cell_length_a 9.982(3)
_cell_length_b 9.982(3)
_cell_length_c 8.161(2)
_cell_measurement_reflns_used 4419
_cell_measurement_temperature 190(2)
_cell_measurement_theta_max 36.66
_cell_measurement_theta_min 3.42
_cell_volume 704.2(3)
_computing_cell_refinement
;
CrysAlis RED, Oxford Diffraction Ltd.,
Version 1.171.33.52 (release 06-11-2009 CrysAlis171 .NET)
(compiled Nov  6 2009,16:24:50)
;
_computing_data_collection
;
CrysAlis CCD, Oxford Diffraction Ltd.,
Version 1.171.33.52 (release 06-11-2009 CrysAlis171 .NET)
(compiled Nov  6 2009,16:24:50)
;
_computing_data_reduction
;
CrysAlis RED, Oxford Diffraction Ltd.,
Version 1.171.33.52 (release 06-11-2009 CrysAlis171 .NET)
(compiled Nov  6 2009,16:24:50)
;
_computing_structure_refinement
;
SHELXL-97 (Sheldrick, G. M. (2008). <i>Acta Cryst.</i> <b>A64</b>, 112-122.)
;
_computing_structure_solution
;
SHELXS-97 (Sheldrick, G. M. (2008). <i>Acta Cryst.</i> <b>A64</b>, 112-122.)
;
_diffrn_ambient_temperature 190(2)
_diffrn_measured_fraction_theta_full 0.992
_diffrn_measured_fraction_theta_max 0.992
_diffrn_measurement_device_type 'Kuma KM4CCD'
_diffrn_measurement_method '\w scan'
_diffrn_radiation_monochromator graphite
_diffrn_radiation_source 'fine-focus sealed tube'
_diffrn_radiation_type MoK\a
_diffrn_radiation_wavelength 0.71073
_diffrn_reflns_av_R_equivalents 0.0452
_diffrn_reflns_av_sigmaI/netI 0.0441
_diffrn_reflns_limit_h_max 15
_diffrn_reflns_limit_h_min -13
_diffrn_reflns_limit_k_max 15
_diffrn_reflns_limit_k_min -15
_diffrn_reflns_limit_l_max 12
_diffrn_reflns_limit_l_min -11
_diffrn_reflns_number 10174
_diffrn_reflns_theta_full 33.97
_diffrn_reflns_theta_max 33.97
_diffrn_reflns_theta_min 3.43
_diffrn_standards_number 0
_exptl_absorpt_coefficient_mu 0.647
_exptl_absorpt_correction_T_max 0.953
_exptl_absorpt_correction_T_min 0.923
_exptl_absorpt_correction_type analytical
_exptl_absorpt_process_details
;
CrysAlis RED, Oxford Diffraction Ltd.,
Version 1.171.33.52 (release 06-11-2009 CrysAlis171 .NET)
(compiled Nov  6 2009,16:24:50)
Analytical numeric absorption correction using a multifaceted crystal
            model based on expressions derived by R.C. Clark & J.S. Reid.
(Clark, R. C. & Reid, J. S. (1995). Acta Cryst. A51, 887-897)
;
_exptl_crystal_colour purple
_exptl_crystal_density_diffrn 1.778
_exptl_crystal_description block
_exptl_crystal_F_000 380
_exptl_crystal_size_max 0.18
_exptl_crystal_size_mid 0.15
_exptl_crystal_size_min 0.11
_refine_diff_density_max 0.474
_refine_diff_density_min -0.310
_refine_diff_density_rms 0.064
_refine_ls_extinction_method none
_refine_ls_goodness_of_fit_ref 1.035
_refine_ls_hydrogen_treatment constr
_refine_ls_matrix_type full
_refine_ls_number_parameters 148
_refine_ls_number_reflns 1909
_refine_ls_number_restraints 116
_refine_ls_restrained_S_all 1.038
_refine_ls_R_factor_all 0.0638
_refine_ls_R_factor_gt 0.0374
_refine_ls_shift/su_max 0.000
_refine_ls_shift/su_mean 0.000
_refine_ls_structure_factor_coef Fsqd
_refine_ls_weighting_details 'calc w=1/[\s^2^(Fo^2^)+(0.0421P)^2^+0.0502P] where P=(Fo^2^+2Fc^2^)/3'
_refine_ls_weighting_scheme calc
_refine_ls_wR_factor_gt 0.0796
_refine_ls_wR_factor_ref 0.0854
_reflns_number_gt 1379
_reflns_number_total 1909
_reflns_threshold_expression >2sigma(I)
_cod_data_source_file ic201535x_si_001_05.cif
_cod_data_source_block 111tz194
_cod_database_code 4327770

loop_
_symmetry_equiv_pos_as_xyz
'x, y, z'
'-y, x-y, z'
'-x+y, -x, z'
'-x, -y, -z'
'y, -x+y, -z'
'x-y, x, -z'

loop_
_atom_site_label
_atom_site_type_symbol
_atom_site_fract_x
_atom_site_fract_y
_atom_site_fract_z
_atom_site_U_iso_or_equiv
_atom_site_adp_type
_atom_site_occupancy
_atom_site_symmetry_multiplicity
_atom_site_calc_flag
_atom_site_refinement_flags
_atom_site_disorder_group
Fe Fe 0.0000 0.0000 0.0000 0.01660(12) Uani 1 6 d S .
N1 N 0.38140(12) 0.20591(12) 0.30166(13) 0.0216(2) Uani 1 1 d . .
N2 N 0.31194(15) 0.05961(14) 0.35722(17) 0.0374(3) Uani 1 1 d . .
N3 N 0.19520(15) -0.02120(13) 0.26252(17) 0.0355(3) Uani 1 1 d . .
N4 N 0.18714(11) 0.07153(12) 0.14481(12) 0.0205(2) Uani 1 1 d . .
C1 C 0.51886(14) 0.32883(15) 0.38212(16) 0.0227(3) Uani 1 1 d . .
H1A H 0.5089 0.3122 0.5021 0.027 Uiso 1 1 calc R .
H1B H 0.5262 0.4297 0.3592 0.027 Uiso 1 1 calc R .
C2 C 0.6667 0.3333 0.3232(2) 0.0177(4) Uani 1 3 d S .
H2 H 0.6667 0.3333 0.2007 0.021 Uiso 1 3 calc SR .
C5 C 0.30396(14) 0.21143(14) 0.17202(15) 0.0220(2) Uani 1 1 d . .
H5 H 0.3287 0.3012 0.1095 0.026 Uiso 1 1 calc R .
B1 B 0.3333 0.6667 0.1130(4) 0.0427(11) Uani 0.869(13) 3 d SPDU 1
F1 F 0.3857(14) 0.5759(11) 0.038(3) 0.057(4) Uani 0.290(4) 1 d PDU 1
F2 F 0.4386(10) 0.8215(7) 0.0808(16) 0.056(4) Uani 0.290(4) 1 d PDU 1
F3 F 0.325(3) 0.6408(18) 0.2811(4) 0.083(4) Uani 0.290(4) 1 d PDU 1
F4 F 0.1902(11) 0.6311(10) 0.048(3) 0.036(3) Uani 0.290(4) 1 d PDU 1
B11 B 0.369(2) 0.707(2) 0.136(3) 0.041(6) Uani 0.044(4) 1 d PDU -2
F11 F 0.377(4) 0.574(4) 0.152(5) 0.066(7) Uani 0.044(4) 1 d PDU -2
F21 F 0.427(4) 0.797(4) 0.276(3) 0.045(7) Uani 0.044(4) 1 d PDU -2
F31 F 0.453(6) 0.790(4) 0.001(3) 0.055(7) Uani 0.044(4) 1 d PDU -2
F41 F 0.219(3) 0.672(4) 0.108(6) 0.038(6) Uani 0.044(4) 1 d PDU -2

loop_
_atom_site_aniso_label
_atom_site_aniso_U_11
_atom_site_aniso_U_22
_atom_site_aniso_U_33
_atom_site_aniso_U_23
_atom_site_aniso_U_13
_atom_site_aniso_U_12
Fe 0.01415(14) 0.01415(14) 0.0215(2) 0.000 0.000 0.00707(7)
N1 0.0165(5) 0.0187(5) 0.0293(5) 0.0005(4) -0.0013(4) 0.0085(4)
N2 0.0275(6) 0.0231(6) 0.0515(8) 0.0105(5) -0.0130(5) 0.0051(5)
N3 0.0269(6) 0.0209(6) 0.0523(8) 0.0073(5) -0.0133(5) 0.0071(5)
N4 0.0190(5) 0.0179(5) 0.0260(5) 0.0005(4) 0.0007(4) 0.0103(4)
C1 0.0180(5) 0.0216(6) 0.0285(6) -0.0060(5) -0.0025(4) 0.0099(5)
C2 0.0176(5) 0.0176(5) 0.0179(9) 0.000 0.000 0.0088(3)
C5 0.0192(6) 0.0195(5) 0.0271(6) 0.0016(4) -0.0001(4) 0.0094(5)
B1 0.0546(17) 0.0546(17) 0.0188(15) 0.000 0.000 0.0273(9)
F1 0.053(4) 0.082(6) 0.043(7) 0.021(4) -0.001(4) 0.038(4)
F2 0.060(6) 0.043(4) 0.039(7) -0.007(4) -0.017(3) 0.006(4)
F3 0.098(5) 0.097(7) 0.0208(12) 0.003(3) -0.005(7) 0.024(5)
F4 0.033(4) 0.051(5) 0.026(6) 0.001(4) 0.015(3) 0.023(4)
B11 0.043(8) 0.052(8) 0.033(8) -0.005(7) 0.003(7) 0.028(6)
F11 0.063(8) 0.074(9) 0.061(9) 0.003(7) 0.001(7) 0.035(6)
F21 0.055(11) 0.042(11) 0.030(9) -0.001(7) -0.002(7) 0.018(8)
F31 0.053(9) 0.049(9) 0.044(9) -0.011(7) -0.002(7) 0.011(6)
F41 0.031(8) 0.046(8) 0.037(8) -0.005(7) 0.006(7) 0.020(6)

loop_
_atom_type_symbol
_atom_type_description
_atom_type_scat_dispersion_real
_atom_type_scat_dispersion_imag
_atom_type_scat_source
C C 0.0033 0.0016 'International Tables Vol C Tables 4.2.6.8 and 6.1.1.4'
H H 0.0000 0.0000 'International Tables Vol C Tables 4.2.6.8 and 6.1.1.4'
N N 0.0061 0.0033 'International Tables Vol C Tables 4.2.6.8 and 6.1.1.4'
B B 0.0013 0.0007 'International Tables Vol C Tables 4.2.6.8 and 6.1.1.4'
F F 0.0171 0.0103 'International Tables Vol C Tables 4.2.6.8 and 6.1.1.4'
Fe Fe 0.3463 0.8444 'International Tables Vol C Tables 4.2.6.8 and 6.1.1.4'

loop_
_geom_angle_atom_site_label_1
_geom_angle_atom_site_label_2
_geom_angle_atom_site_label_3
_geom_angle
_geom_angle_site_symmetry_1
_geom_angle_site_symmetry_3
N4 Fe N4 180.00(6) . 4
N4 Fe N4 89.10(4) . 2
N4 Fe N4 90.90(4) 4 2
N4 Fe N4 89.10(4) . 3
N4 Fe N4 90.90(4) 4 3
N4 Fe N4 89.10(4) 2 3
N4 Fe N4 90.90(4) . 5
N4 Fe N4 89.10(4) 4 5
N4 Fe N4 180.00(7) 2 5
N4 Fe N4 90.90(4) 3 5
N4 Fe N4 90.90(4) . 6
N4 Fe N4 89.10(4) 4 6
N4 Fe N4 90.90(4) 2 6
N4 Fe N4 180.00(7) 3 6
N4 Fe N4 89.10(4) 5 6
C5 N1 N2 108.61(11) . .
C5 N1 C1 130.16(11) . .
N2 N1 C1 121.22(11) . .
N3 N2 N1 106.93(10) . .
N2 N3 N4 109.80(11) . .
C5 N4 N3 106.24(10) . .
C5 N4 Fe 130.36(9) . .
N3 N4 Fe 122.09(8) . .
N1 C1 C2 111.72(10) . .
N1 C1 H1A 109.3 . .
C2 C1 H1A 109.3 . .
N1 C1 H1B 109.3 . .
C2 C1 H1B 109.3 . .
H1A C1 H1B 107.9 . .
C1 C2 C1 110.61(8) 2_655 3_665
C1 C2 C1 110.61(8) 2_655 .
C1 C2 C1 110.61(8) 3_665 .
C1 C2 H2 108.3 2_655 .
C1 C2 H2 108.3 3_665 .
C1 C2 H2 108.3 . .
N4 C5 N1 108.41(11) . .
N4 C5 H5 125.8 . .
N1 C5 H5 125.8 . .
F3 B1 F3 16.4(12) 3_565 2_665
F3 B1 F3 16.4(12) 3_565 .
F3 B1 F3 16.4(12) 2_665 .
F3 B1 F2 93.2(14) 3_565 2_665
F3 B1 F2 109.5(6) 2_665 2_665
F3 B1 F2 99.8(14) . 2_665
F3 B1 F2 99.8(14) 3_565 .
F3 B1 F2 93.2(14) 2_665 .
F3 B1 F2 109.5(6) . .
F2 B1 F2 116.5(4) 2_665 .
F3 B1 F2 109.5(5) 3_565 3_565
F3 B1 F2 99.8(14) 2_665 3_565
F3 B1 F2 93.2(14) . 3_565
F2 B1 F2 116.5(4) 2_665 3_565
F2 B1 F2 116.5(4) . 3_565
F3 B1 F1 108.5(6) 3_565 3_565
F3 B1 F1 124.8(12) 2_665 3_565
F3 B1 F1 114(2) . 3_565
F2 B1 F1 15.4(12) 2_665 3_565
F2 B1 F1 113.4(10) . 3_565
F2 B1 F1 108.6(5) 3_565 3_565
F3 B1 F1 114(2) 3_565 2_665
F3 B1 F1 108.5(6) 2_665 2_665
F3 B1 F1 124.8(12) . 2_665
F2 B1 F1 108.6(5) 2_665 2_665
F2 B1 F1 15.4(12) . 2_665
F2 B1 F1 113.4(10) 3_565 2_665
F1 B1 F1 102.2(12) 3_565 2_665
F3 B1 F1 124.8(12) 3_565 .
F3 B1 F1 114(2) 2_665 .
F3 B1 F1 108.5(6) . .
F2 B1 F1 113.4(10) 2_665 .
F2 B1 F1 108.6(5) . .
F2 B1 F1 15.4(12) 3_565 .
F1 B1 F1 102.2(12) 3_565 .
F1 B1 F1 102.2(12) 2_665 .
F3 B1 F4 104.3(19) 3_565 .
F3 B1 F4 120.6(14) 2_665 .
F3 B1 F4 111.9(11) . .
F2 B1 F4 12.3(11) 2_665 .
F2 B1 F4 108.6(5) . .
F2 B1 F4 116.2(9) 3_565 .
F1 B1 F4 7.7(10) 3_565 .
F1 B1 F4 98.7(8) 2_665 .
F1 B1 F4 109.7(5) . .
F3 B1 F4 111.9(11) 3_565 3_565
F3 B1 F4 104.3(19) 2_665 3_565
F3 B1 F4 120.6(14) . 3_565
F2 B1 F4 116.2(9) 2_665 3_565
F2 B1 F4 12.3(11) . 3_565
F2 B1 F4 108.6(5) 3_565 3_565
F1 B1 F4 109.7(5) 3_565 3_565
F1 B1 F4 7.7(10) 2_665 3_565
F1 B1 F4 98.7(8) . 3_565
F4 B1 F4 106.4(11) . 3_565
F3 B1 F4 120.6(14) 3_565 2_665
F3 B1 F4 111.9(11) 2_665 2_665
F3 B1 F4 104.3(19) . 2_665
F2 B1 F4 108.6(5) 2_665 2_665
F2 B1 F4 116.2(9) . 2_665
F2 B1 F4 12.3(11) 3_565 2_665
F1 B1 F4 98.7(8) 3_565 2_665
F1 B1 F4 109.7(5) 2_665 2_665
F1 B1 F4 7.7(10) . 2_665
F4 B1 F4 106.4(11) . 2_665
F4 B1 F4 106.4(11) 3_565 2_665
F4 F1 F2 52(10) 2_665 3_565
F4 F1 B1 86.2(17) 2_665 .
F2 F1 B1 82.1(10) 3_565 .
F4 F2 F1 30(2) 3_565 2_665
F4 F2 B1 84.2(12) 3_565 .
F1 F2 B1 82.5(10) 2_665 .
F3 F3 F3 60.00(2) 2_665 3_565
F3 F3 B1 81.8(6) 2_665 .
F3 F3 B1 81.8(6) 3_565 .
F1 F4 F2 98(10) 3_565 2_665
F1 F4 B1 86.1(16) 3_565 .
F2 F4 B1 83.6(11) 2_665 .
F21 B11 F31 109.9(9) . .
F21 B11 F41 110.5(9) . .
F31 B11 F41 106(4) . .
F21 B11 F11 110.1(9) . .
F31 B11 F11 110.1(9) . .
F41 B11 F11 110.2(8) . .

loop_
_geom_bond_atom_site_label_1
_geom_bond_atom_site_label_2
_geom_bond_distance
_geom_bond_site_symmetry_2
Fe N4 2.0155(11) .
Fe N4 2.0155(11) 4
Fe N4 2.0155(11) 2
Fe N4 2.0155(11) 3
Fe N4 2.0155(11) 5
Fe N4 2.0155(11) 6
N1 C5 1.3276(16) .
N1 N2 1.3440(16) .
N1 C1 1.4615(16) .
N2 N3 1.2906(17) .
N3 N4 1.3640(15) .
N4 C5 1.3156(16) .
C1 C2 1.5309(14) .
C1 H1A 0.9900 .
C1 H1B 0.9900 .
C2 C1 1.5309(14) 2_655
C2 C1 1.5309(14) 3_665
C2 H2 1.0000 .
C5 H5 0.9500 .
B1 F3 1.391(4) 3_565
B1 F3 1.391(4) 2_665
B1 F3 1.391(4) .
B1 F2 1.392(4) 2_665
B1 F2 1.392(4) .
B1 F2 1.392(4) 3_565
B1 F1 1.393(4) 3_565
B1 F1 1.393(4) 2_665
B1 F1 1.393(4) .
B1 F4 1.393(4) .
B1 F4 1.393(4) 3_565
B1 F4 1.393(4) 2_665
F1 F4 0.19(3) 2_665
F1 F2 0.37(3) 3_565
F2 F4 0.30(3) 3_565
F2 F1 0.37(3) 2_665
F3 F3 0.40(3) 2_665
F3 F3 0.40(3) 3_565
F4 F1 0.19(3) 3_565
F4 F2 0.30(3) 2_665
B11 F21 1.380(17) .
B11 F31 1.381(17) .
B11 F41 1.381(17) .
B11 F11 1.381(17) .

loop_
_geom_torsion_atom_site_label_1
_geom_torsion_atom_site_label_2
_geom_torsion_atom_site_label_3
_geom_torsion_atom_site_label_4
_geom_torsion
_geom_torsion_site_symmetry_1
_geom_torsion_site_symmetry_4
C5 N1 N2 N3 0.12(16) . .
C1 N1 N2 N3 179.87(12) . .
N1 N2 N3 N4 -0.18(17) . .
N2 N3 N4 C5 0.18(16) . .
N2 N3 N4 Fe -168.03(10) . .
N4 Fe N4 C5 26(100) 4 .
N4 Fe N4 C5 -65.43(13) 2 .
N4 Fe N4 C5 -154.54(10) 3 .
N4 Fe N4 C5 114.57(13) 5 .
N4 Fe N4 C5 25.46(10) 6 .
N4 Fe N4 N3 -169(100) 4 .
N4 Fe N4 N3 99.64(8) 2 .
N4 Fe N4 N3 10.53(11) 3 .
N4 Fe N4 N3 -80.36(8) 5 .
N4 Fe N4 N3 -169.47(11) 6 .
C5 N1 C1 C2 -96.66(15) . .
N2 N1 C1 C2 83.64(15) . .
N1 C1 C2 C1 -68.43(18) . 2_655
N1 C1 C2 C1 168.67(10) . 3_665
N3 N4 C5 N1 -0.10(14) . .
Fe N4 C5 N1 166.76(8) . .
N2 N1 C5 N4 -0.01(15) . .
C1 N1 C5 N4 -179.73(11) . .
F3 B1 F1 F4 59(14) 3_565 2_665
F3 B1 F1 F4 74(12) 2_665 2_665
F3 B1 F1 F4 57(12) . 2_665
F2 B1 F1 F4 -53(13) 2_665 2_665
F2 B1 F1 F4 176(12) . 2_665
F2 B1 F1 F4 52(11) 3_565 2_665
F1 B1 F1 F4 -64(14) 3_565 2_665
F1 B1 F1 F4 -169(12) 2_665 2_665
F4 B1 F1 F4 -65(12) . 2_665
F4 B1 F1 F4 -176(14) 3_565 2_665
F3 B1 F1 F2 7(4) 3_565 3_565
F3 B1 F1 F2 21(3) 2_665 3_565
F3 B1 F1 F2 5(3) . 3_565
F2 B1 F1 F2 -105(3) 2_665 3_565
F2 B1 F1 F2 124(2) . 3_565
F1 B1 F1 F2 -116(4) 3_565 3_565
F1 B1 F1 F2 138(2) 2_665 3_565
F4 B1 F1 F2 -118(3) . 3_565
F4 B1 F1 F2 131(4) 3_565 3_565
F4 B1 F1 F2 -52(11) 2_665 3_565
F3 B1 F2 F4 170(4) 3_565 3_565
F3 B1 F2 F4 155(4) 2_665 3_565
F3 B1 F2 F4 156(5) . 3_565
F2 B1 F2 F4 -92(4) 2_665 3_565
F2 B1 F2 F4 52(4) 3_565 3_565
F1 B1 F2 F4 -75(3) 3_565 3_565
F1 B1 F2 F4 -30(2) 2_665 3_565
F1 B1 F2 F4 38(5) . 3_565
F4 B1 F2 F4 -81(5) . 3_565
F4 B1 F2 F4 38(3) 2_665 3_565
F3 B1 F2 F1 -160(3) 3_565 2_665
F3 B1 F2 F1 -175(3) 2_665 2_665
F3 B1 F2 F1 -174(4) . 2_665
F2 B1 F2 F1 -62(3) 2_665 2_665
F2 B1 F2 F1 82(3) 3_565 2_665
F1 B1 F2 F1 -45(3) 3_565 2_665
F1 B1 F2 F1 68(4) . 2_665
F4 B1 F2 F1 -52(4) . 2_665
F4 B1 F2 F1 30(2) 3_565 2_665
F4 B1 F2 F1 68(2) 2_665 2_665
F3 B1 F3 F3 -60.68(8) 3_565 2_665
F2 B1 F3 F3 -128(8) 2_665 2_665
F2 B1 F3 F3 -5(8) . 2_665
F2 B1 F3 F3 114(8) 3_565 2_665
F1 B1 F3 F3 -134(8) 3_565 2_665
F1 B1 F3 F3 -7(9) 2_665 2_665
F1 B1 F3 F3 113(8) . 2_665
F4 B1 F3 F3 -126(8) . 2_665
F4 B1 F3 F3 1(9) 3_565 2_665
F4 B1 F3 F3 120(8) 2_665 2_665
F3 B1 F3 F3 60.68(11) 2_665 3_565
F2 B1 F3 F3 -67(8) 2_665 3_565
F2 B1 F3 F3 56(8) . 3_565
F2 B1 F3 F3 175(8) 3_565 3_565
F1 B1 F3 F3 -73(8) 3_565 3_565
F1 B1 F3 F3 54(9) 2_665 3_565
F1 B1 F3 F3 174(8) . 3_565
F4 B1 F3 F3 -65(8) . 3_565
F4 B1 F3 F3 61(9) 3_565 3_565
F4 B1 F3 F3 -179(8) 2_665 3_565
F3 B1 F4 F1 -125(12) 3_565 3_565
F3 B1 F4 F1 -125(14) 2_665 3_565
F3 B1 F4 F1 -109(13) . 3_565
F2 B1 F4 F1 -99(10) 2_665 3_565
F2 B1 F4 F1 130(13) . 3_565
F2 B1 F4 F1 -4(13) 3_565 3_565
F1 B1 F4 F1 117(14) 2_665 3_565
F1 B1 F4 F1 11(13) . 3_565
F4 B1 F4 F1 117(12) 3_565 3_565
F4 B1 F4 F1 4(14) 2_665 3_565
F3 B1 F4 F2 -26(4) 3_565 2_665
F3 B1 F4 F2 -26(5) 2_665 2_665
F3 B1 F4 F2 -11(4) . 2_665
F2 B1 F4 F2 -132(4) . 2_665
F2 B1 F4 F2 95(4) 3_565 2_665
F1 B1 F4 F2 99(10) 3_565 2_665
F1 B1 F4 F2 -144(5) 2_665 2_665
F1 B1 F4 F2 110(4) . 2_665
F4 B1 F4 F2 -144(3) 3_565 2_665
F4 B1 F4 F2 102(5) 2_665 2_665
